data_7032648
loop_
_publ_author_name
'Shen, Xu-Yu'
'Zhang, Long'
'Lin, Yue-Jian'
'Jin, Guo-Xin'

_publ_section_title
;
 Construction of iridium and rhodium cyclometalated macrocycles based on
 p-carborane and N,N'-donor bridging ligands.
;
_journal_issue 45
_journal_name_full 'Dalton transactions (Cambridge, England : 2003)'
_journal_page_first 17200
_journal_page_last 17208
_journal_paper_doi 10.1039/c4dt02495h
_journal_volume 43
_journal_year 2014
_chemical_formula_moiety 'C84 H108 B20 N8 O8 Rh4, 4(C F3 O3 S), 2(C H4 O), 2(H2 O)'
_chemical_formula_sum 'C90 H120 B20 F12 N8 O24 Rh4 S4'
_chemical_formula_weight 2682.01
_chemical_name_systematic 3b
_space_group_crystal_system monoclinic
_space_group_IT_number 15
_space_group_name_Hall '-C 2yc'
_space_group_name_H-M_alt 'C 1 2/c 1'
_symmetry_space_group_name_Hall '-C 2yc'
_symmetry_space_group_name_H-M 'C 1 2/c 1'
_atom_sites_solution_hydrogens mixed
_audit_creation_method SHELXL-2013
_cell_angle_alpha 90
_cell_angle_beta 104.947(2)
_cell_angle_gamma 90
_cell_formula_units_Z 4
_cell_length_a 18.5981(19)
_cell_length_b 40.947(5)
_cell_length_c 16.9617(18)
_cell_measurement_reflns_used 9899
_cell_measurement_temperature 173(2)
_cell_measurement_theta_max 26.37
_cell_measurement_theta_min 2.27
_cell_volume 12480(2)
_computing_cell_refinement 'Bruker SAINT'
_computing_data_collection 'Bruker APEX2'
_computing_data_reduction 'Bruker SAINT'
_computing_molecular_graphics 'Bruker SHELXTL'
_computing_publication_material 'Bruker SHELXTL'
_computing_structure_refinement 'SHELXL-2013 (Sheldrick, 2013)'
_computing_structure_solution 'SHELXS-97 (Sheldrick, 2008)'
_diffrn_ambient_temperature 173(2)
_diffrn_measured_fraction_theta_full 0.997
_diffrn_measured_fraction_theta_max 0.998
_diffrn_measurement_device_type 'Bruker APEX-II CCD'
_diffrn_measurement_method '\f and \w scans'
_diffrn_radiation_type MoK\a
_diffrn_radiation_wavelength 0.71073
_diffrn_reflns_av_R_equivalents 0.0630
_diffrn_reflns_av_unetI/netI 0.0625
_diffrn_reflns_Laue_measured_fraction_full 0.997
_diffrn_reflns_Laue_measured_fraction_max 0.998
_diffrn_reflns_limit_h_max 22
_diffrn_reflns_limit_h_min -22
_diffrn_reflns_limit_k_max 50
_diffrn_reflns_limit_k_min -50
_diffrn_reflns_limit_l_max 11
_diffrn_reflns_limit_l_min -20
_diffrn_reflns_number 39953
_diffrn_reflns_point_group_measured_fraction_full 0.997
_diffrn_reflns_point_group_measured_fraction_max 0.998
_diffrn_reflns_theta_full 25.242
_diffrn_reflns_theta_max 26.010
_diffrn_reflns_theta_min 0.995
_exptl_absorpt_coefficient_mu 0.669
_exptl_absorpt_correction_T_max 0.745
_exptl_absorpt_correction_T_min 0.576
_exptl_absorpt_correction_type multi-scan
_exptl_absorpt_process_details sadabs
_exptl_crystal_colour yellow
_exptl_crystal_density_diffrn 1.427
_exptl_crystal_description block
_exptl_crystal_F_000 5440
_exptl_crystal_size_max 0.140
_exptl_crystal_size_mid 0.120
_exptl_crystal_size_min 0.100
_platon_squeeze_details
; 
 In asymmetric unit of this data, there were disordered 
 solvents (one methanol and one water molecules). Therefore, 
 SQUEEZE algorithm was used to omit them. 
;
_refine_diff_density_max 2.790
_refine_diff_density_min -0.910
_refine_diff_density_rms 0.191
_refine_ls_extinction_method none
_refine_ls_goodness_of_fit_ref 1.078
_refine_ls_hydrogen_treatment constr
_refine_ls_matrix_type full
_refine_ls_number_parameters 745
_refine_ls_number_reflns 12258
_refine_ls_number_restraints 141
_refine_ls_restrained_S_all 1.115
_refine_ls_R_factor_all 0.1184
_refine_ls_R_factor_gt 0.0870
_refine_ls_shift/su_max 0.004
_refine_ls_shift/su_mean 0.000
_refine_ls_structure_factor_coef Fsqd
_refine_ls_weighting_details
; 
 w=1/[\s^2^(Fo^2^)+(0.1990P)^2^] 
 where P=(Fo^2^+2Fc^2^)/3 
;
_refine_ls_weighting_scheme calc
_refine_ls_wR_factor_gt 0.2488
_refine_ls_wR_factor_ref 0.2797
_reflns_Friedel_coverage 0.000
_reflns_number_gt 8384
_reflns_number_total 12258
_reflns_threshold_expression 'I > 2\s(I)'
_cod_data_source_file c4dt02495h1.cif
_cod_data_source_block 3b
_cod_depositor_comments 'Adding full bibliography for 7032645--7032650.cif.'
_cod_database_code 7032648
_shelx_space_group_comment
; 
The symmetry employed for this shelxl refinement is uniquely defined 
by the following loop, which should always be used as a source of 
symmetry information in preference to the above space-group names. 
They are only intended as comments. 
;
_shelx_estimated_absorpt_t_min 0.912
_shelx_estimated_absorpt_t_max 0.936
_shelxl_version_number 2013-2

loop_
_space_group_symop_operation_xyz
'x, y, z'
'-x, y, -z+1/2'
'x+1/2, y+1/2, z'
'-x+1/2, y+1/2, -z+1/2'
'-x, -y, -z'
'x, -y, z-1/2'
'-x+1/2, -y+1/2, -z'
'x+1/2, -y+1/2, z-1/2'

loop_
_atom_site_label
_atom_site_type_symbol
_atom_site_fract_x
_atom_site_fract_y
_atom_site_fract_z
_atom_site_U_iso_or_equiv
_atom_site_adp_type
_atom_site_occupancy
_atom_site_site_symmetry_order
_atom_site_calc_flag
_atom_site_refinement_flags_posn
_atom_site_refinement_flags_adp
_atom_site_refinement_flags_occupancy
Rh1 Rh -0.18618(2) 0.30193(2) 0.83756(3) 0.03246(19) Uani 1 1 d . . .
Rh2 Rh 0.19787(3) 0.07937(2) 0.94038(4) 0.0623(3) Uani 1 1 d . . .
N1 N -0.0934(3) 0.33374(11) 0.8564(3) 0.0418(12) Uani 1 1 d . . .
N2 N -0.1758(3) 0.32096(12) 0.9555(3) 0.0381(11) Uani 1 1 d . . .
N3 N 0.1831(5) 0.06172(14) 1.0534(4) 0.074(2) Uani 1 1 d . . .
N4 N 0.0950(4) 0.05472(14) 0.9072(4) 0.0611(18) Uani 1 1 d . . .
O1 O -0.1042(2) 0.26682(10) 0.8845(3) 0.0408(10) Uani 1 1 d . . .
O2 O -0.1709(3) 0.23594(13) 0.9469(3) 0.0604(14) Uani 1 1 d . . .
O3 O 0.1248(3) 0.11694(10) 0.9492(3) 0.0539(12) Uani 1 1 d . . .
O4 O 0.2010(3) 0.15000(13) 1.0359(4) 0.0756(18) Uani 1 1 d . . .
O5 O 0.2110(7) 0.0252(4) 0.5302(11) 0.259(8) Uani 1 1 d D U .
O6 O 0.1148(13) 0.0524(7) 0.5702(12) 0.357(14) Uiso 1 1 d D . .
O7 O 0.0838(7) 0.0276(2) 0.4450(9) 0.225(8) Uani 1 1 d D U .
O8 O 0.4477(12) 0.1450(5) 0.9070(10) 0.179(9) Uiso 0.5 1 d D . P
O9 O 0.3736(8) 0.1612(7) 0.7707(11) 0.252(15) Uani 0.5 1 d D U P
O10 O 0.5008(9) 0.1452(5) 0.7901(10) 0.152(7) Uani 0.5 1 d D U P
O11 O 0.4916(12) 0.9514(5) 0.7856(15) 0.171(9) Uani 0.5 1 d D U P
O12 O 0.3751(13) 0.9247(4) 0.807(2) 0.277(16) Uani 0.5 1 d D U P
O13 O 0.385(2) 0.9840(7) 0.762(3) 0.287(19) Uiso 0.5 1 d D . P
S1 S 0.1425(3) 0.03905(8) 0.4960(4) 0.200(3) Uani 1 1 d D U .
S2 S 0.4451(4) 0.1571(3) 0.8279(5) 0.188(5) Uani 0.5 1 d D U P
S3 S 0.4167(8) 0.9536(3) 0.7971(10) 0.234(6) Uani 0.5 1 d D U P
F1 F 0.0988(10) 0.0971(3) 0.4491(9) 0.263(8) Uani 1 1 d D . .
F2 F 0.2042(10) 0.0926(3) 0.5447(10) 0.288(9) Uani 1 1 d D . .
F3 F 0.1980(14) 0.0782(6) 0.4241(15) 0.362(12) Uiso 1 1 d D . .
F4 F 0.5248(8) 0.2029(5) 0.9084(12) 0.171(8) Uani 0.5 1 d D . P
F5 F 0.4835(18) 0.2137(9) 0.7836(14) 0.301(17) Uiso 0.5 1 d D . P
F6 F 0.4109(12) 0.2138(9) 0.8597(18) 0.315(17) Uiso 0.5 1 d D . P
F7 F 0.465(2) 0.9306(4) 0.9450(14) 0.31(2) Uani 0.5 1 d D . P
F8 F 0.4686(15) 0.9826(5) 0.9361(17) 0.35(3) Uani 0.5 1 d D . P
F9 F 0.3674(16) 0.9580(9) 0.9272(16) 0.295(19) Uani 0.5 1 d D . P
B1 B -0.0601(4) 0.18479(18) 0.8787(5) 0.0479(18) Uani 1 1 d . . .
H1 H -0.1095 0.1800 0.8261 0.058 Uiso 1 1 d R U .
B2 B -0.0651(5) 0.18070(19) 0.9820(5) 0.0508(19) Uani 1 1 d . . .
H2 H -0.1176 0.1730 0.9974 0.061 Uiso 1 1 d R U .
B3 B -0.0050(5) 0.21095(19) 1.0409(4) 0.0486(18) Uani 1 1 d . . .
H3 H -0.0177 0.2231 1.0948 0.058 Uiso 1 1 d R U .
B4 B 0.0376(4) 0.23230(17) 0.9724(5) 0.0450(17) Uani 1 1 d . . .
H4 H 0.0528 0.2587 0.9816 0.054 Uiso 1 1 d R U .
B5 B 0.0042(4) 0.21583(18) 0.8744(4) 0.0441(17) Uani 1 1 d . . .
H5 H -0.0029 0.2314 0.8185 0.053 Uiso 1 1 d R U .
B6 B 0.0309(5) 0.17484(19) 0.8753(4) 0.0499(19) Uani 1 1 d . . .
H6 H 0.0435 0.1626 0.8214 0.060 Uiso 1 1 d R U .
B7 B -0.0117(5) 0.15307(18) 0.9423(5) 0.0509(19) Uani 1 1 d . . .
H7 H -0.0275 0.1267 0.9315 0.061 Uiso 1 1 d R U .
B8 B 0.0230(5) 0.1695(2) 1.0423(5) 0.053(2) Uani 1 1 d . . .
H8 H 0.0307 0.1539 1.0981 0.064 Uiso 1 1 d R U .
B9 B 0.0861(5) 0.20159(18) 1.0351(5) 0.0492(19) Uani 1 1 d . . .
H9 H 0.1355 0.2071 1.0871 0.059 Uiso 1 1 d R U .
B10 B 0.0923(5) 0.20458(18) 0.9323(5) 0.0470(18) Uani 1 1 d . . .
H10 H 0.1447 0.2120 0.9161 0.056 Uiso 1 1 d R U .
C1 C -0.0507(3) 0.21799(14) 0.9417(4) 0.0378(13) Uani 1 1 d . . .
C2 C 0.0770(4) 0.16750(14) 0.9753(4) 0.0420(14) Uani 1 1 d . . .
C3 C -0.1171(3) 0.24241(14) 0.9251(4) 0.0351(13) Uani 1 1 d . . .
C4 C 0.1421(4) 0.14319(15) 0.9897(4) 0.0477(16) Uani 1 1 d . . .
C5 C -0.0231(3) 0.30641(15) 0.7749(5) 0.0469(16) Uani 1 1 d . . .
H5A H -0.0405 0.2862 0.7905 0.056 Uiso 1 1 calc R U .
C6 C -0.0457(3) 0.33572(14) 0.8038(4) 0.0426(14) Uani 1 1 d . . .
C7 C -0.0229(4) 0.36491(15) 0.7765(4) 0.0513(16) Uani 1 1 d . . .
H7A H -0.0388 0.3850 0.7942 0.062 Uiso 1 1 calc R U .
C8 C -0.0822(4) 0.35194(17) 0.9199(4) 0.0507(16) Uani 1 1 d . . .
H8A H -0.0449 0.3684 0.9305 0.061 Uiso 1 1 calc R U .
C9 C -0.1292(4) 0.34612(16) 0.9748(4) 0.0456(15) Uani 1 1 d . . .
C10 C -0.1215(5) 0.3643(2) 1.0466(5) 0.069(2) Uani 1 1 d . . .
H10A H -0.0871 0.3818 1.0601 0.082 Uiso 1 1 calc R U .
C11 C -0.1666(5) 0.3555(2) 1.0973(5) 0.071(2) Uani 1 1 d . . .
H11 H -0.1650 0.3676 1.1454 0.085 Uiso 1 1 calc R U .
C12 C -0.2128(5) 0.32928(19) 1.0770(4) 0.0596(19) Uani 1 1 d . . .
H12 H -0.2430 0.3229 1.1118 0.072 Uiso 1 1 calc R U .
C13 C -0.2162(4) 0.31211(17) 1.0069(4) 0.0465(15) Uani 1 1 d . . .
H13 H -0.2477 0.2936 0.9945 0.056 Uiso 1 1 calc R U .
C14 C 0.0236(4) 0.08272(17) 0.7869(5) 0.062(2) Uani 1 1 d . . .
H14 H 0.0411 0.1028 0.8131 0.075 Uiso 1 1 calc R U .
C15 C 0.0471(4) 0.05327(16) 0.8256(4) 0.059(2) Uani 1 1 d . . .
C16 C 0.0240(5) 0.02427(16) 0.7893(4) 0.065(2) Uani 1 1 d . . .
H16 H 0.0401 0.0043 0.8167 0.078 Uiso 1 1 calc R U .
C17 C 0.0697(5) 0.04451(19) 0.9661(6) 0.074(3) Uani 1 1 d . . .
H17 H 0.0216 0.0350 0.9560 0.089 Uiso 1 1 calc R U .
C18 C 0.1172(6) 0.04792(19) 1.0501(5) 0.080(3) Uani 1 1 d . . .
C19 C 0.0932(8) 0.0374(2) 1.1163(6) 0.107(4) Uani 1 1 d . . .
H19 H 0.0450 0.0282 1.1094 0.128 Uiso 1 1 calc R U .
C20 C 0.1415(8) 0.0408(2) 1.1938(7) 0.107(4) Uani 1 1 d . U .
H20 H 0.1274 0.0345 1.2416 0.129 Uiso 1 1 calc R U .
C21 C 0.2092(8) 0.0533(2) 1.1973(6) 0.094(3) Uani 1 1 d . U .
H21 H 0.2442 0.0549 1.2490 0.113 Uiso 1 1 calc R U .
C22 C 0.2300(6) 0.06404(19) 1.1283(6) 0.088(3) Uani 1 1 d . U .
H22 H 0.2781 0.0731 1.1343 0.106 Uiso 1 1 calc R U .
C23 C -0.2560(3) 0.32801(15) 0.7379(4) 0.0435(15) Uani 1 1 d . . .
C24 C -0.2251(3) 0.29922(14) 0.7062(3) 0.0345(12) Uani 1 1 d . . .
C25 C -0.2518(3) 0.27140(14) 0.7396(4) 0.0405(14) Uani 1 1 d . . .
C26 C -0.2964(3) 0.28163(16) 0.7922(4) 0.0421(14) Uani 1 1 d . . .
C27 C -0.3001(4) 0.31666(19) 0.7877(4) 0.0527(18) Uani 1 1 d . . .
C28 C -0.2425(5) 0.36255(18) 0.7193(5) 0.070(2) Uani 1 1 d . . .
H28A H -0.2858 0.3710 0.6784 0.106 Uiso 1 1 calc R U .
H28B H -0.1984 0.3638 0.6979 0.106 Uiso 1 1 calc R U .
H28C H -0.2344 0.3756 0.7692 0.106 Uiso 1 1 calc R U .
C29 C -0.1827(4) 0.29914(19) 0.6430(4) 0.0538(18) Uani 1 1 d . . .
H29A H -0.1461 0.2814 0.6542 0.081 Uiso 1 1 calc R U .
H29B H -0.1570 0.3201 0.6440 0.081 Uiso 1 1 calc R U .
H29C H -0.2171 0.2959 0.5891 0.081 Uiso 1 1 calc R U .
C30 C -0.2338(4) 0.23654(16) 0.7250(4) 0.0550(18) Uani 1 1 d . . .
H30A H -0.2714 0.2279 0.6781 0.083 Uiso 1 1 calc R U .
H30B H -0.2335 0.2235 0.7735 0.083 Uiso 1 1 calc R U .
H30C H -0.1846 0.2355 0.7140 0.083 Uiso 1 1 calc R U .
C31 C -0.3377(4) 0.2597(3) 0.8359(5) 0.071(2) Uani 1 1 d . . .
H31A H -0.3895 0.2577 0.8038 0.107 Uiso 1 1 calc R U .
H31B H -0.3365 0.2691 0.8894 0.107 Uiso 1 1 calc R U .
H31C H -0.3142 0.2381 0.8431 0.107 Uiso 1 1 calc R U .
C32 C -0.3452(4) 0.3378(2) 0.8298(5) 0.072(2) Uani 1 1 d . . .
H32A H -0.3176 0.3579 0.8491 0.108 Uiso 1 1 calc R U .
H32B H -0.3545 0.3259 0.8763 0.108 Uiso 1 1 calc R U .
H32C H -0.3927 0.3433 0.7913 0.108 Uiso 1 1 calc R U .
C33 C 0.3045(5) 0.0592(2) 0.9442(8) 0.098(4) Uani 1 1 d . U .
C34 C 0.2568(6) 0.0550(3) 0.8673(8) 0.107(4) Uani 1 1 d . U .
C35 C 0.2331(5) 0.0863(3) 0.8306(7) 0.093(3) Uani 1 1 d . . .
C36 C 0.2689(5) 0.1094(3) 0.8878(7) 0.085(3) Uani 1 1 d . . .
C37 C 0.3116(5) 0.0937(2) 0.9591(7) 0.084(3) Uani 1 1 d . . .
C38 C 0.3433(7) 0.0337(3) 1.0044(10) 0.134(5) Uani 1 1 d . U .
H38A H 0.3115 0.0143 1.0000 0.201 Uiso 1 1 calc R U .
H38B H 0.3534 0.0425 1.0599 0.201 Uiso 1 1 calc R U .
H38C H 0.3904 0.0276 0.9924 0.201 Uiso 1 1 calc R U .
C39 C 0.2364(8) 0.0239(3) 0.8186(10) 0.150(6) Uani 1 1 d . U .
H39A H 0.2754 0.0186 0.7913 0.225 Uiso 1 1 calc R U .
H39B H 0.1890 0.0270 0.7776 0.225 Uiso 1 1 calc R U .
H39C H 0.2316 0.0060 0.8553 0.225 Uiso 1 1 calc R U .
C40 C 0.1885(8) 0.0943(5) 0.7437(8) 0.153(6) Uani 1 1 d . . .
H40A H 0.1591 0.1141 0.7442 0.229 Uiso 1 1 calc R U .
H40B H 0.1552 0.0761 0.7220 0.229 Uiso 1 1 calc R U .
H40C H 0.2227 0.0978 0.7092 0.229 Uiso 1 1 calc R U .
C41 C 0.2593(6) 0.1472(3) 0.8748(8) 0.111(4) Uani 1 1 d . . .
H41A H 0.2624 0.1578 0.9273 0.167 Uiso 1 1 calc R U .
H41B H 0.2107 0.1518 0.8373 0.167 Uiso 1 1 calc R U .
H41C H 0.2988 0.1556 0.8517 0.167 Uiso 1 1 calc R U .
C42 C 0.3598(5) 0.1105(3) 1.0330(7) 0.098(3) Uani 1 1 d . . .
H42A H 0.4010 0.1216 1.0179 0.147 Uiso 1 1 calc R U .
H42B H 0.3798 0.0943 1.0754 0.147 Uiso 1 1 calc R U .
H42C H 0.3301 0.1265 1.0537 0.147 Uiso 1 1 calc R U .
C43 C 0.1592(10) 0.0806(4) 0.4839(12) 0.174(7) Uiso 1 1 d D . .
C44 C 0.4688(11) 0.1992(3) 0.8506(12) 0.115(8) Uani 0.5 1 d D U P
C45 C 0.4296(16) 0.9557(6) 0.9047(14) 0.22(2) Uiso 0.5 1 d D . P

loop_
_atom_site_aniso_label
_atom_site_aniso_U_11
_atom_site_aniso_U_22
_atom_site_aniso_U_33
_atom_site_aniso_U_23
_atom_site_aniso_U_13
_atom_site_aniso_U_12
Rh1 0.0316(3) 0.0313(3) 0.0321(3) 0.00128(17) 0.00406(19) 0.00608(16)
Rh2 0.0587(4) 0.0435(3) 0.0636(4) -0.0212(3) -0.0224(3) 0.0152(2)
N1 0.034(3) 0.031(2) 0.059(3) 0.002(2) 0.009(2) -0.003(2)
N2 0.038(3) 0.036(3) 0.039(3) 0.000(2) 0.006(2) 0.009(2)
N3 0.108(6) 0.034(3) 0.054(4) -0.007(3) -0.028(4) 0.018(3)
N4 0.067(4) 0.039(3) 0.054(4) -0.007(3) -0.028(3) 0.006(3)
O1 0.034(2) 0.038(2) 0.046(2) 0.0068(18) 0.0032(18) 0.0105(17)
O2 0.051(3) 0.065(3) 0.075(4) 0.032(3) 0.033(3) 0.018(2)
O3 0.059(3) 0.034(2) 0.058(3) -0.003(2) -0.005(2) 0.014(2)
O4 0.063(3) 0.065(3) 0.073(4) -0.025(3) -0.030(3) 0.029(3)
O5 0.216(14) 0.209(14) 0.295(18) 0.100(13) -0.036(13) 0.045(12)
O7 0.218(12) 0.086(6) 0.283(16) -0.030(8) -0.094(11) -0.016(7)
O9 0.17(2) 0.43(4) 0.18(2) 0.04(2) 0.097(18) 0.11(2)
O10 0.127(12) 0.226(17) 0.109(11) -0.017(11) 0.041(11) 0.004(12)
O11 0.177(15) 0.126(12) 0.222(18) -0.100(12) 0.074(14) -0.037(12)
O12 0.17(2) 0.084(12) 0.48(4) -0.128(18) -0.08(2) 0.017(12)
S1 0.172(4) 0.0545(16) 0.288(6) -0.016(3) -0.097(4) -0.006(2)
S2 0.071(4) 0.387(14) 0.106(5) -0.074(7) 0.023(4) -0.019(6)
S3 0.198(10) 0.145(8) 0.367(16) -0.052(10) 0.085(11) 0.047(8)
F1 0.41(2) 0.139(8) 0.288(16) 0.071(9) 0.181(15) 0.157(12)
F2 0.37(2) 0.196(12) 0.265(16) -0.106(11) 0.021(15) -0.154(13)
F4 0.088(10) 0.207(19) 0.198(19) 0.049(14) 0.001(11) 0.050(11)
F7 0.59(7) 0.098(13) 0.27(3) 0.009(18) 0.15(4) 0.06(3)
F8 0.32(5) 0.16(3) 0.56(8) 0.00(3) 0.08(5) 0.10(3)
F9 0.32(4) 0.33(4) 0.30(4) -0.08(3) 0.20(3) -0.09(3)
B1 0.050(4) 0.044(4) 0.041(4) 0.004(3) -0.004(3) 0.018(3)
B2 0.048(4) 0.047(4) 0.060(5) 0.016(4) 0.017(4) 0.006(3)
B3 0.061(5) 0.051(4) 0.032(4) 0.001(3) 0.008(3) 0.024(4)
B4 0.047(4) 0.036(3) 0.048(4) -0.005(3) 0.004(3) 0.013(3)
B5 0.056(4) 0.048(4) 0.026(3) 0.006(3) 0.007(3) 0.024(3)
B6 0.061(5) 0.053(4) 0.027(4) -0.004(3) -0.004(3) 0.022(4)
B7 0.054(4) 0.038(4) 0.053(5) 0.007(3) -0.001(4) 0.009(3)
B8 0.058(5) 0.061(5) 0.037(4) 0.012(3) 0.005(3) 0.022(4)
B9 0.047(4) 0.040(4) 0.057(5) -0.008(3) 0.006(4) 0.010(3)
B10 0.052(4) 0.039(4) 0.054(5) 0.011(3) 0.022(4) 0.015(3)
C1 0.038(3) 0.036(3) 0.036(3) 0.005(2) 0.005(2) 0.013(2)
C2 0.052(4) 0.035(3) 0.032(3) 0.003(2) -0.002(3) 0.012(3)
C3 0.035(3) 0.034(3) 0.036(3) 0.000(2) 0.008(2) 0.008(2)
C4 0.057(4) 0.036(3) 0.040(4) 0.000(3) -0.006(3) 0.015(3)
C5 0.039(3) 0.033(3) 0.071(5) -0.003(3) 0.018(3) 0.002(2)
C6 0.041(3) 0.034(3) 0.050(4) -0.001(3) 0.007(3) 0.002(2)
C7 0.061(4) 0.029(3) 0.068(5) 0.001(3) 0.024(3) 0.000(3)
C8 0.049(4) 0.048(4) 0.052(4) -0.008(3) 0.008(3) -0.006(3)
C9 0.044(3) 0.045(3) 0.043(4) -0.011(3) 0.002(3) 0.005(3)
C10 0.075(5) 0.077(5) 0.048(4) -0.021(4) 0.003(4) -0.005(4)
C11 0.089(6) 0.077(6) 0.046(4) -0.020(4) 0.016(4) 0.001(5)
C12 0.070(5) 0.065(5) 0.041(4) 0.006(3) 0.009(3) 0.010(4)
C13 0.046(4) 0.052(4) 0.042(4) 0.004(3) 0.012(3) 0.004(3)
C14 0.067(5) 0.038(4) 0.065(5) -0.002(3) -0.015(4) -0.001(3)
C15 0.071(5) 0.039(3) 0.051(4) -0.005(3) -0.014(4) -0.002(3)
C16 0.091(6) 0.035(3) 0.048(4) 0.000(3) -0.020(4) -0.001(3)
C17 0.088(6) 0.046(4) 0.065(5) 0.014(4) -0.022(5) -0.005(4)
C18 0.121(8) 0.046(4) 0.047(5) 0.004(3) -0.024(5) 0.006(5)
C19 0.176(12) 0.058(5) 0.065(6) 0.014(5) -0.006(7) -0.001(6)
C20 0.171(11) 0.055(5) 0.072(6) 0.014(5) -0.011(7) -0.008(6)
C21 0.150(9) 0.052(5) 0.053(5) -0.003(4) -0.024(6) 0.015(6)
C22 0.120(7) 0.044(4) 0.067(6) -0.003(4) -0.038(5) 0.012(4)
C23 0.042(3) 0.046(3) 0.036(3) 0.007(3) 0.000(3) 0.017(3)
C24 0.033(3) 0.044(3) 0.025(3) 0.003(2) 0.003(2) 0.002(2)
C25 0.037(3) 0.040(3) 0.039(3) -0.004(2) 0.000(3) 0.002(2)
C26 0.025(3) 0.053(4) 0.041(3) -0.002(3) -0.007(2) -0.002(2)
C27 0.040(3) 0.077(5) 0.036(3) 0.000(3) 0.000(3) 0.028(3)
C28 0.083(6) 0.043(4) 0.070(5) 0.009(4) -0.007(4) 0.020(4)
C29 0.051(4) 0.081(5) 0.030(3) 0.004(3) 0.013(3) 0.006(3)
C30 0.070(5) 0.040(3) 0.047(4) -0.005(3) 0.002(3) -0.001(3)
C31 0.047(4) 0.118(7) 0.053(5) -0.003(5) 0.021(4) -0.020(4)
C32 0.052(4) 0.090(6) 0.068(5) -0.012(4) 0.008(4) 0.037(4)
C33 0.066(5) 0.076(6) 0.136(9) -0.046(6) -0.002(6) 0.027(5)
C34 0.067(6) 0.100(7) 0.142(9) -0.073(7) 0.007(6) 0.010(5)
C35 0.055(5) 0.126(9) 0.094(7) -0.044(7) 0.010(5) 0.012(5)
C36 0.052(5) 0.092(7) 0.104(8) -0.021(6) 0.008(5) 0.010(5)
C37 0.049(4) 0.067(5) 0.122(8) -0.038(5) -0.001(5) 0.008(4)
C38 0.098(8) 0.082(7) 0.191(14) -0.021(8) -0.019(8) 0.039(6)
C39 0.126(10) 0.125(10) 0.183(14) -0.110(10) 0.011(10) -0.014(8)
C40 0.120(11) 0.228(18) 0.085(9) -0.019(10) -0.018(8) -0.018(11)
C41 0.071(6) 0.112(9) 0.137(11) 0.002(8) 0.001(7) 0.013(6)
C42 0.070(6) 0.095(7) 0.107(8) -0.042(6) -0.016(5) 0.004(5)
C44 0.116(15) 0.118(15) 0.100(14) -0.053(12) 0.010(12) 0.026(12)

loop_
_atom_type_symbol
_atom_type_description
_atom_type_scat_dispersion_real
_atom_type_scat_dispersion_imag
_atom_type_scat_source
C C 0.0033 0.0016 'International Tables Vol C Tables 4.2.6.8 and 6.1.1.4'
H H 0.0000 0.0000 'International Tables Vol C Tables 4.2.6.8 and 6.1.1.4'
B B 0.0013 0.0007 'International Tables Vol C Tables 4.2.6.8 and 6.1.1.4'
N N 0.0061 0.0033 'International Tables Vol C Tables 4.2.6.8 and 6.1.1.4'
O O 0.0106 0.0060 'International Tables Vol C Tables 4.2.6.8 and 6.1.1.4'
F F 0.0171 0.0103 'International Tables Vol C Tables 4.2.6.8 and 6.1.1.4'
S S 0.1246 0.1234 'International Tables Vol C Tables 4.2.6.8 and 6.1.1.4'
Rh Rh -1.1178 0.9187 'International Tables Vol C Tables 4.2.6.8 and 6.1.1.4'

loop_
_geom_angle_atom_site_label_1
_geom_angle_atom_site_label_2
_geom_angle_atom_site_label_3
_geom_angle
_geom_angle_site_symmetry_1
_geom_angle_site_symmetry_3
O1 Rh1 N2 90.81(17) . .
O1 Rh1 N1 83.12(18) . .
N2 Rh1 N1 76.0(2) . .
O1 Rh1 C23 151.4(2) . .
N2 Rh1 C23 117.0(2) . .
N1 Rh1 C23 96.7(2) . .
O1 Rh1 C27 152.3(3) . .
N2 Rh1 C27 96.2(2) . .
N1 Rh1 C27 124.5(3) . .
C23 Rh1 C27 38.1(3) . .
O1 Rh1 C26 113.7(2) . .
N2 Rh1 C26 109.0(2) . .
N1 Rh1 C26 161.9(2) . .
C23 Rh1 C26 65.4(3) . .
C27 Rh1 C26 38.9(3) . .
O1 Rh1 C24 111.94(19) . .
N2 Rh1 C24 157.1(2) . .
N1 Rh1 C24 103.3(2) . .
C23 Rh1 C24 40.1(2) . .
C27 Rh1 C24 64.9(2) . .
C26 Rh1 C24 65.0(2) . .
O1 Rh1 C25 96.05(19) . .
N2 Rh1 C25 146.1(2) . .
N1 Rh1 C25 137.8(2) . .
C23 Rh1 C25 65.0(2) . .
C27 Rh1 C25 64.0(3) . .
C26 Rh1 C25 38.4(2) . .
C24 Rh1 C25 38.1(2) . .
O3 Rh2 C34 147.1(4) . .
O3 Rh2 N4 79.0(2) . .
C34 Rh2 N4 100.9(3) . .
O3 Rh2 N3 87.0(2) . .
C34 Rh2 N3 125.2(4) . .
N4 Rh2 N3 76.1(3) . .
O3 Rh2 C33 154.5(3) . .
C34 Rh2 C33 38.2(4) . .
N4 Rh2 C33 126.5(3) . .
N3 Rh2 C33 100.1(4) . .
O3 Rh2 C37 115.1(3) . .
C34 Rh2 C37 64.7(4) . .
N4 Rh2 C37 165.1(3) . .
N3 Rh2 C37 108.1(4) . .
C33 Rh2 C37 39.3(4) . .
O3 Rh2 C35 108.4(3) . .
C34 Rh2 C35 39.7(5) . .
N4 Rh2 C35 106.9(3) . .
N3 Rh2 C35 164.6(4) . .
C33 Rh2 C35 65.7(5) . .
C37 Rh2 C35 65.2(4) . .
O3 Rh2 C36 95.1(3) . .
C34 Rh2 C36 63.9(4) . .
N4 Rh2 C36 140.6(3) . .
N3 Rh2 C36 143.0(3) . .
C33 Rh2 C36 64.6(4) . .
C37 Rh2 C36 38.5(4) . .
C35 Rh2 C36 37.8(4) . .
C8 N1 C6 120.3(5) . .
C8 N1 Rh1 115.7(5) . .
C6 N1 Rh1 124.0(4) . .
C9 N2 C13 119.2(6) . .
C9 N2 Rh1 114.4(4) . .
C13 N2 Rh1 126.1(4) . .
C18 N3 C22 115.7(9) . .
C18 N3 Rh2 115.8(5) . .
C22 N3 Rh2 128.4(8) . .
C17 N4 C15 118.4(7) . .
C17 N4 Rh2 116.1(5) . .
C15 N4 Rh2 124.8(6) . .
C3 O1 Rh1 121.6(4) . .
C4 O3 Rh2 125.7(4) . .
O10 O10 S2 128.1(18) 2_656 .
O11 O11 S3 126(3) 2_656 .
O7 S1 O5 131.4(9) . .
O7 S1 O6 105.5(11) . .
O5 S1 O6 105.3(10) . .
O7 S1 C43 114.8(8) . .
O5 S1 C43 106.0(10) . .
O6 S1 C43 81.9(12) . .
O8 S2 O10 116.8(12) . .
O8 S2 O9 118.6(12) . .
O10 S2 O9 112.7(10) . .
O8 S2 C44 100.8(10) . .
O10 S2 C44 104.8(10) . .
O9 S2 C44 99.5(12) . .
O13 S3 O12 126(2) . .
O13 S3 O11 107(2) . .
O12 S3 O11 121.4(16) . .
O13 S3 C45 109(2) . .
O12 S3 C45 81.7(17) . .
O11 S3 C45 105.1(16) . .
C44 F5 F5 152(2) . 2_656
C1 B1 B6 105.1(5) . .
C1 B1 B5 59.4(4) . .
B6 B1 B5 59.7(5) . .
C1 B1 B7 104.3(5) . .
B6 B1 B7 60.6(5) . .
B5 B1 B7 108.0(5) . .
C1 B1 B2 58.9(4) . .
B6 B1 B2 107.7(5) . .
B5 B1 B2 108.4(5) . .
B7 B1 B2 58.8(4) . .
C1 B2 B7 105.0(6) . .
C1 B2 B8 104.3(6) . .
B7 B2 B8 61.1(5) . .
C1 B2 B1 58.3(4) . .
B7 B2 B1 60.3(4) . .
B8 B2 B1 108.6(6) . .
C1 B2 B3 57.9(4) . .
B7 B2 B3 109.1(6) . .
B8 B2 B3 60.1(5) . .
B1 B2 B3 107.4(6) . .
C1 B3 B9 103.0(5) . .
C1 B3 B8 104.2(5) . .
B9 B3 B8 60.7(4) . .
C1 B3 B2 59.0(4) . .
B9 B3 B2 106.8(5) . .
B8 B3 B2 58.9(5) . .
C1 B3 B4 57.9(4) . .
B9 B3 B4 58.6(4) . .
B8 B3 B4 107.4(5) . .
B2 B3 B4 107.0(5) . .
C1 B4 B9 104.3(5) . .
C1 B4 B5 59.8(4) . .
B9 B4 B5 107.6(5) . .
C1 B4 B10 105.5(5) . .
B9 B4 B10 60.9(4) . .
B5 B4 B10 59.2(4) . .
C1 B4 B3 58.4(4) . .
B9 B4 B3 59.8(4) . .
B5 B4 B3 108.6(5) . .
B10 B4 B3 109.2(5) . .
C1 B5 B10 105.8(5) . .
C1 B5 B6 105.0(5) . .
B10 B5 B6 61.1(4) . .
C1 B5 B4 58.4(4) . .
B10 B5 B4 61.0(4) . .
B6 B5 B4 109.3(5) . .
C1 B5 B1 58.9(4) . .
B10 B5 B1 109.7(5) . .
B6 B5 B1 60.1(5) . .
B4 B5 B1 108.5(5) . .
C2 B6 B5 104.2(5) . .
C2 B6 B1 104.4(5) . .
B5 B6 B1 60.2(4) . .
C2 B6 B10 59.7(4) . .
B5 B6 B10 59.2(4) . .
B1 B6 B10 108.3(5) . .
C2 B6 B7 58.3(4) . .
B5 B6 B7 108.3(6) . .
B1 B6 B7 60.3(5) . .
B10 B6 B7 109.0(5) . .
C2 B7 B2 104.3(5) . .
C2 B7 B1 104.0(5) . .
B2 B7 B1 60.8(4) . .
C2 B7 B6 59.0(4) . .
B2 B7 B6 108.1(5) . .
B1 B7 B6 59.1(4) . .
C2 B7 B8 58.4(4) . .
B2 B7 B8 59.5(5) . .
B1 B7 B8 107.7(5) . .
B6 B7 B8 107.9(6) . .
C2 B8 B2 104.3(5) . .
C2 B8 B3 104.9(6) . .
B2 B8 B3 61.0(5) . .
C2 B8 B7 58.5(4) . .
B2 B8 B7 59.3(5) . .
B3 B8 B7 108.4(5) . .
C2 B8 B9 58.6(4) . .
B2 B8 B9 107.4(5) . .
B3 B8 B9 59.3(5) . .
B7 B8 B9 107.2(6) . .
C2 B9 B4 105.7(6) . .
C2 B9 B3 105.1(6) . .
B4 B9 B3 61.5(4) . .
C2 B9 B10 59.7(4) . .
B4 B9 B10 60.4(4) . .
B3 B9 B10 110.2(6) . .
C2 B9 B8 58.2(4) . .
B4 B9 B8 109.1(6) . .
B3 B9 B8 60.0(5) . .
B10 B9 B8 109.0(6) . .
C2 B10 B5 103.6(6) . .
C2 B10 B4 103.1(5) . .
B5 B10 B4 59.8(4) . .
C2 B10 B6 58.5(4) . .
B5 B10 B6 59.6(4) . .
B4 B10 B6 107.2(6) . .
C2 B10 B9 58.1(4) . .
B5 B10 B9 106.4(6) . .
B4 B10 B9 58.7(4) . .
B6 B10 B9 106.9(6) . .
C3 C1 B4 119.6(5) . .
C3 C1 B3 117.3(5) . .
B4 C1 B3 63.7(5) . .
C3 C1 B1 116.7(5) . .
B4 C1 B1 113.7(5) . .
B3 C1 B1 115.3(5) . .
C3 C1 B5 119.5(5) . .
B4 C1 B5 61.8(4) . .
B3 C1 B5 114.6(5) . .
B1 C1 B5 61.7(5) . .
C3 C1 B2 116.4(5) . .
B4 C1 B2 115.0(5) . .
B3 C1 B2 63.1(5) . .
B1 C1 B2 62.7(5) . .
B5 C1 B2 113.4(5) . .
C4 C2 B8 120.0(5) . .
C4 C2 B7 118.9(5) . .
B8 C2 B7 63.1(5) . .
C4 C2 B9 118.8(5) . .
B8 C2 B9 63.2(5) . .
B7 C2 B9 114.6(5) . .
C4 C2 B6 116.3(5) . .
B8 C2 B6 114.8(5) . .
B7 C2 B6 62.7(5) . .
B9 C2 B6 113.0(5) . .
C4 C2 B10 115.2(6) . .
B8 C2 B10 115.3(5) . .
B7 C2 B10 114.4(5) . .
B9 C2 B10 62.2(5) . .
B6 C2 B10 61.8(5) . .
O2 C3 O1 129.7(5) . .
O2 C3 C1 119.7(5) . .
O1 C3 C1 110.5(5) . .
O4 C4 O3 127.5(6) . .
O4 C4 C2 120.0(6) . .
O3 C4 C2 112.4(5) . .
C5 C5 C6 121.0(4) 2_556 .
C7 C6 C5 118.4(6) . .
C7 C6 N1 123.7(6) . .
C5 C6 N1 117.8(6) . .
C6 C7 C7 120.5(4) . 2_556
N1 C8 C9 116.7(6) . .
N2 C9 C10 122.5(7) . .
N2 C9 C8 115.5(6) . .
C10 C9 C8 121.8(7) . .
C11 C10 C9 117.1(8) . .
C12 C11 C10 119.3(7) . .
C11 C12 C13 120.5(8) . .
N2 C13 C12 121.3(7) . .
C14 C14 C15 119.7(4) 2_556 .
C16 C15 C14 121.5(7) . .
C16 C15 N4 121.2(6) . .
C14 C15 N4 117.3(6) . .
C15 C16 C16 118.8(4) . 2_556
N4 C17 C18 118.3(9) . .
N3 C18 C19 125.6(9) . .
N3 C18 C17 113.2(9) . .
C19 C18 C17 121.2(11) . .
C18 C19 C20 118.1(13) . .
C21 C20 C19 116.6(12) . .
C20 C21 C22 122.8(9) . .
N3 C22 C21 121.0(11) . .
C27 C23 C24 107.4(6) . .
C27 C23 C28 127.0(7) . .
C24 C23 C28 125.7(6) . .
C27 C23 Rh1 71.7(3) . .
C24 C23 Rh1 70.9(3) . .
C28 C23 Rh1 122.9(5) . .
C25 C24 C23 106.8(5) . .
C25 C24 C29 126.3(6) . .
C23 C24 C29 126.4(6) . .
C25 C24 Rh1 71.8(3) . .
C23 C24 Rh1 69.0(3) . .
C29 C24 Rh1 130.2(4) . .
C24 C25 C26 109.5(5) . .
C24 C25 C30 125.6(6) . .
C26 C25 C30 124.9(6) . .
C24 C25 Rh1 70.1(3) . .
C26 C25 Rh1 69.9(3) . .
C30 C25 Rh1 124.4(4) . .
C25 C26 C27 106.7(6) . .
C25 C26 C31 126.1(6) . .
C27 C26 C31 126.9(7) . .
C25 C26 Rh1 71.7(3) . .
C27 C26 Rh1 70.3(3) . .
C31 C26 Rh1 128.0(5) . .
C23 C27 C26 109.6(6) . .
C23 C27 C32 125.5(8) . .
C26 C27 C32 125.0(7) . .
C23 C27 Rh1 70.1(3) . .
C26 C27 Rh1 70.8(3) . .
C32 C27 Rh1 125.9(5) . .
C34 C33 C37 107.1(10) . .
C34 C33 C38 129.1(10) . .
C37 C33 C38 123.8(10) . .
C34 C33 Rh2 69.8(5) . .
C37 C33 Rh2 70.5(5) . .
C38 C33 Rh2 124.6(10) . .
C33 C34 C35 110.2(9) . .
C33 C34 C39 128.8(12) . .
C35 C34 C39 120.5(12) . .
C33 C34 Rh2 72.0(6) . .
C35 C34 Rh2 71.7(6) . .
C39 C34 Rh2 128.7(9) . .
C36 C35 C34 105.4(9) . .
C36 C35 C40 124.7(13) . .
C34 C35 C40 129.3(11) . .
C36 C35 Rh2 71.6(7) . .
C34 C35 Rh2 68.6(7) . .
C40 C35 Rh2 130.8(8) . .
C35 C36 C37 110.4(10) . .
C35 C36 C41 123.7(10) . .
C37 C36 C41 125.8(9) . .
C35 C36 Rh2 70.6(7) . .
C37 C36 Rh2 70.0(6) . .
C41 C36 Rh2 124.1(7) . .
C36 C37 C33 106.8(8) . .
C36 C37 C42 125.9(9) . .
C33 C37 C42 127.1(10) . .
C36 C37 Rh2 71.5(5) . .
C33 C37 Rh2 70.1(5) . .
C42 C37 Rh2 127.1(8) . .
F2 C43 F1 118.9(19) . .
F2 C43 F3 105.4(19) . .
F1 C43 F3 104.6(18) . .
F2 C43 S1 112.8(13) . .
F1 C43 S1 113.3(12) . .
F3 C43 S1 99.1(16) . .
F4 C44 F6 114.1(17) . .
F4 C44 F5 107.3(16) . .
F6 C44 F5 104.7(16) . .
F4 C44 S2 113.3(15) . .
F6 C44 S2 108(2) . .
F5 C44 S2 109.1(18) . .
F9 C45 F7 105.8(17) . .
F9 C45 F8 104.4(17) . .
F7 C45 F8 106.4(17) . .
F9 C45 S3 114.0(16) . .
F7 C45 S3 114.3(16) . .
F8 C45 S3 111.1(16) . .

loop_
_geom_bond_atom_site_label_1
_geom_bond_atom_site_label_2
_geom_bond_distance
_geom_bond_site_symmetry_2
Rh1 O1 2.098(4) .
Rh1 N2 2.109(5) .
Rh1 N1 2.119(5) .
Rh1 C23 2.134(5) .
Rh1 C27 2.155(6) .
Rh1 C26 2.161(6) .
Rh1 C24 2.161(6) .
Rh1 C25 2.184(6) .
Rh2 O3 2.083(4) .
Rh2 C34 2.105(10) .
Rh2 N4 2.107(7) .
Rh2 N3 2.132(8) .
Rh2 C33 2.134(9) .
Rh2 C37 2.139(9) .
Rh2 C35 2.146(12) .
Rh2 C36 2.159(11) .
N1 C8 1.282(8) .
N1 C6 1.414(9) .
N2 C9 1.332(8) .
N2 C13 1.339(8) .
N3 C18 1.337(13) .
N3 C22 1.347(10) .
N4 C17 1.279(12) .
N4 C15 1.441(9) .
O1 C3 1.272(7) .
O2 C3 1.182(7) .
O3 C4 1.272(7) .
O4 C4 1.204(8) .
O5 S1 1.378(11) .
O6 S1 1.576(14) .
O7 S1 1.293(9) .
O8 S2 1.419(13) .
O9 S2 1.440(13) .
O10 O10 1.35(3) 2_656
O10 S2 1.435(12) .
O11 O11 1.32(4) 2_656
O11 S3 1.457(16) .
O12 S3 1.448(18) .
O13 S3 1.440(19) .
S1 C43 1.752(15) .
S2 C44 1.798(14) .
S3 C45 1.780(17) .
F1 C43 1.314(15) .
F2 C43 1.249(15) .
F3 C43 1.392(17) .
F4 C44 1.241(16) .
F5 C44 1.369(17) .
F5 F5 1.43(4) 2_656
F6 C44 1.277(17) .
F7 C45 1.315(18) .
F8 C45 1.351(18) .
F9 C45 1.312(18) .
B1 C1 1.710(10) .
B1 B6 1.756(11) .
B1 B5 1.759(12) .
B1 B7 1.778(10) .
B1 B2 1.786(12) .
B2 C1 1.721(10) .
B2 B7 1.751(12) .
B2 B8 1.754(11) .
B2 B3 1.791(12) .
B3 C1 1.703(9) .
B3 B9 1.763(11) .
B3 B8 1.775(11) .
B3 B4 1.793(12) .
B4 C1 1.694(10) .
B4 B9 1.742(10) .
B4 B5 1.752(10) .
B4 B10 1.773(10) .
B5 C1 1.719(10) .
B5 B10 1.741(10) .
B5 B6 1.749(10) .
B6 C2 1.717(9) .
B6 B10 1.775(12) .
B6 B7 1.782(13) .
B7 C2 1.705(10) .
B7 B8 1.783(12) .
B8 C2 1.702(11) .
B8 B9 1.788(13) .
B9 C2 1.709(9) .
B9 B10 1.781(12) .
B10 C2 1.739(10) .
C1 C3 1.557(7) .
C2 C4 1.537(8) .
C5 C5 1.350(14) 2_556
C5 C6 1.402(8) .
C6 C7 1.387(9) .
C7 C7 1.391(14) 2_556
C8 C9 1.452(10) .
C9 C10 1.402(10) .
C10 C11 1.393(13) .
C11 C12 1.363(12) .
C12 C13 1.369(10) .
C14 C14 1.331(14) 2_556
C14 C15 1.388(10) .
C15 C16 1.355(9) .
C16 C16 1.399(13) 2_556
C17 C18 1.476(11) .
C18 C19 1.381(16) .
C19 C20 1.394(14) .
C20 C21 1.346(17) .
C21 C22 1.396(16) .
C23 C27 1.401(10) .
C23 C24 1.472(8) .
C23 C28 1.484(10) .
C24 C25 1.418(8) .
C24 C29 1.486(9) .
C25 C26 1.428(9) .
C25 C30 1.501(9) .
C26 C27 1.437(10) .
C26 C31 1.496(10) .
C27 C32 1.506(10) .
C33 C34 1.386(15) .
C33 C37 1.438(13) .
C33 C38 1.509(17) .
C34 C35 1.444(17) .
C34 C39 1.511(13) .
C35 C36 1.394(14) .
C35 C40 1.529(16) .
C36 C37 1.418(15) .
C36 C41 1.565(16) .
C37 C42 1.505(12) .

loop_
_geom_torsion_atom_site_label_1
_geom_torsion_atom_site_label_2
_geom_torsion_atom_site_label_3
_geom_torsion_atom_site_label_4
_geom_torsion
_geom_torsion_site_symmetry_1
_geom_torsion_site_symmetry_4
O10 O10 S2 O8 159.6(14) 2_656 .
O10 O10 S2 O9 17(2) 2_656 .
O10 O10 S2 C44 -89.9(15) 2_656 .
O11 O11 S3 O13 -60(2) 2_656 .
O11 O11 S3 O12 95(2) 2_656 .
O11 O11 S3 C45 -175.6(9) 2_656 .
B6 B1 B2 C1 97.3(6) . .
B5 B1 B2 C1 34.2(5) . .
B7 B1 B2 C1 134.5(6) . .
C1 B1 B2 B7 -134.5(6) . .
B6 B1 B2 B7 -37.2(5) . .
B5 B1 B2 B7 -100.4(6) . .
C1 B1 B2 B8 -95.6(6) . .
B6 B1 B2 B8 1.7(8) . .
B5 B1 B2 B8 -61.4(7) . .
B7 B1 B2 B8 38.9(6) . .
C1 B1 B2 B3 -32.1(4) . .
B6 B1 B2 B3 65.2(6) . .
B5 B1 B2 B3 2.1(7) . .
B7 B1 B2 B3 102.4(6) . .
B7 B2 B3 C1 96.1(6) . .
B8 B2 B3 C1 134.1(6) . .
B1 B2 B3 C1 32.3(4) . .
C1 B2 B3 B9 -95.3(6) . .
B7 B2 B3 B9 0.8(7) . .
B8 B2 B3 B9 38.8(5) . .
B1 B2 B3 B9 -63.0(6) . .
C1 B2 B3 B8 -134.1(6) . .
B7 B2 B3 B8 -38.0(5) . .
B1 B2 B3 B8 -101.9(6) . .
C1 B2 B3 B4 -33.7(4) . .
B7 B2 B3 B4 62.4(6) . .
B8 B2 B3 B4 100.4(6) . .
B1 B2 B3 B4 -1.5(6) . .
B9 B3 B4 C1 133.8(5) . .
B8 B3 B4 C1 96.1(6) . .
B2 B3 B4 C1 34.1(4) . .
C1 B3 B4 B9 -133.8(5) . .
B8 B3 B4 B9 -37.7(5) . .
B2 B3 B4 B9 -99.7(6) . .
C1 B3 B4 B5 -33.8(4) . .
B9 B3 B4 B5 100.0(5) . .
B8 B3 B4 B5 62.3(6) . .
B2 B3 B4 B5 0.3(6) . .
C1 B3 B4 B10 -96.8(6) . .
B9 B3 B4 B10 37.0(5) . .
B8 B3 B4 B10 -0.7(7) . .
B2 B3 B4 B10 -62.6(6) . .
B9 B4 B5 C1 96.6(6) . .
B10 B4 B5 C1 135.0(5) . .
B3 B4 B5 C1 33.3(4) . .
C1 B4 B5 B10 -135.0(5) . .
B9 B4 B5 B10 -38.4(6) . .
B3 B4 B5 B10 -101.7(5) . .
C1 B4 B5 B6 -96.2(6) . .
B9 B4 B5 B6 0.4(8) . .
B10 B4 B5 B6 38.8(6) . .
B3 B4 B5 B6 -62.9(7) . .
C1 B4 B5 B1 -32.3(4) . .
B9 B4 B5 B1 64.3(7) . .
B10 B4 B5 B1 102.7(5) . .
B3 B4 B5 B1 1.0(6) . .
B6 B1 B5 C1 -134.2(5) . .
B7 B1 B5 C1 -96.3(6) . .
B2 B1 B5 C1 -34.0(4) . .
C1 B1 B5 B10 97.0(5) . .
B6 B1 B5 B10 -37.2(5) . .
B7 B1 B5 B10 0.7(7) . .
B2 B1 B5 B10 63.0(7) . .
C1 B1 B5 B6 134.2(5) . .
B7 B1 B5 B6 37.9(5) . .
B2 B1 B5 B6 100.2(5) . .
C1 B1 B5 B4 32.1(4) . .
B6 B1 B5 B4 -102.1(5) . .
B7 B1 B5 B4 -64.2(6) . .
B2 B1 B5 B4 -1.9(6) . .
C1 B5 B6 C2 -59.2(7) . .
B10 B5 B6 C2 40.8(5) . .
B4 B5 B6 C2 2.0(8) . .
B1 B5 B6 C2 -98.7(6) . .
C1 B5 B6 B1 39.5(5) . .
B10 B5 B6 B1 139.5(6) . .
B4 B5 B6 B1 100.7(6) . .
C1 B5 B6 B10 -100.0(5) . .
B4 B5 B6 B10 -38.8(6) . .
B1 B5 B6 B10 -139.5(6) . .
C1 B5 B6 B7 1.6(7) . .
B10 B5 B6 B7 101.6(6) . .
B4 B5 B6 B7 62.9(7) . .
B1 B5 B6 B7 -37.9(5) . .
C1 B1 B6 C2 58.6(6) . .
B5 B1 B6 C2 98.3(5) . .
B7 B1 B6 C2 -39.6(5) . .
B2 B1 B6 C2 -3.1(7) . .
C1 B1 B6 B5 -39.7(5) . .
B7 B1 B6 B5 -137.9(5) . .
B2 B1 B6 B5 -101.4(6) . .
C1 B1 B6 B10 -3.8(7) . .
B5 B1 B6 B10 36.0(5) . .
B7 B1 B6 B10 -101.9(6) . .
B2 B1 B6 B10 -65.4(7) . .
C1 B1 B6 B7 98.1(6) . .
B5 B1 B6 B7 137.9(5) . .
B2 B1 B6 B7 36.5(5) . .
C1 B2 B7 C2 59.3(6) . .
B8 B2 B7 C2 -38.9(5) . .
B1 B2 B7 C2 98.2(6) . .
B3 B2 B7 C2 -1.4(7) . .
C1 B2 B7 B1 -38.9(5) . .
B8 B2 B7 B1 -137.2(6) . .
B3 B2 B7 B1 -99.6(6) . .
C1 B2 B7 B6 -2.2(7) . .
B8 B2 B7 B6 -100.5(6) . .
B1 B2 B7 B6 36.7(5) . .
B3 B2 B7 B6 -62.9(7) . .
C1 B2 B7 B8 98.3(6) . .
B1 B2 B7 B8 137.2(6) . .
B3 B2 B7 B8 37.5(5) . .
C1 B1 B7 C2 -59.7(7) . .
B6 B1 B7 C2 39.8(5) . .
B5 B1 B7 C2 2.3(7) . .
B2 B1 B7 C2 -98.8(6) . .
C1 B1 B7 B2 39.1(5) . .
B6 B1 B7 B2 138.6(6) . .
B5 B1 B7 B2 101.1(6) . .
C1 B1 B7 B6 -99.5(6) . .
B5 B1 B7 B6 -37.5(5) . .
B2 B1 B7 B6 -138.6(6) . .
C1 B1 B7 B8 1.1(8) . .
B6 B1 B7 B8 100.6(6) . .
B5 B1 B7 B8 63.1(7) . .
B2 B1 B7 B8 -38.0(6) . .
B5 B6 B7 C2 -95.7(5) . .
B1 B6 B7 C2 -133.5(5) . .
B10 B6 B7 C2 -32.9(5) . .
C2 B6 B7 B2 96.1(6) . .
B5 B6 B7 B2 0.4(7) . .
B1 B6 B7 B2 -37.4(5) . .
B10 B6 B7 B2 63.2(7) . .
C2 B6 B7 B1 133.5(5) . .
B5 B6 B7 B1 37.8(5) . .
B10 B6 B7 B1 100.7(6) . .
C2 B6 B7 B8 33.2(5) . .
B5 B6 B7 B8 -62.6(6) . .
B1 B6 B7 B8 -100.4(6) . .
B10 B6 B7 B8 0.3(7) . .
C1 B2 B8 C2 -60.5(7) . .
B7 B2 B8 C2 39.0(5) . .
B1 B2 B8 C2 0.5(7) . .
B3 B2 B8 C2 -99.4(6) . .
C1 B2 B8 B3 38.9(5) . .
B7 B2 B8 B3 138.4(6) . .
B1 B2 B8 B3 99.8(6) . .
C1 B2 B8 B7 -99.5(6) . .
B1 B2 B8 B7 -38.6(5) . .
B3 B2 B8 B7 -138.4(6) . .
C1 B2 B8 B9 0.5(7) . .
B7 B2 B8 B9 100.0(6) . .
B1 B2 B8 B9 61.5(7) . .
B3 B2 B8 B9 -38.3(5) . .
C1 B3 B8 C2 58.9(7) . .
B9 B3 B8 C2 -38.2(5) . .
B2 B3 B8 C2 98.3(6) . .
B4 B3 B8 C2 -1.4(7) . .
C1 B3 B8 B2 -39.4(5) . .
B9 B3 B8 B2 -136.5(6) . .
B4 B3 B8 B2 -99.7(6) . .
C1 B3 B8 B7 -2.4(8) . .
B9 B3 B8 B7 -99.5(7) . .
B2 B3 B8 B7 37.0(6) . .
B4 B3 B8 B7 -62.7(7) . .
C1 B3 B8 B9 97.1(6) . .
B2 B3 B8 B9 136.5(6) . .
B4 B3 B8 B9 36.8(5) . .
B2 B7 B8 C2 -134.4(6) . .
B1 B7 B8 C2 -95.8(6) . .
B6 B7 B8 C2 -33.4(5) . .
C2 B7 B8 B2 134.4(6) . .
B1 B7 B8 B2 38.5(6) . .
B6 B7 B8 B2 100.9(6) . .
C2 B7 B8 B3 96.6(6) . .
B2 B7 B8 B3 -37.8(6) . .
B1 B7 B8 B3 0.8(8) . .
B6 B7 B8 B3 63.2(7) . .
C2 B7 B8 B9 34.0(5) . .
B2 B7 B8 B9 -100.4(6) . .
B1 B7 B8 B9 -61.8(7) . .
B6 B7 B8 B9 0.6(7) . .
C1 B4 B9 C2 59.7(7) . .
B5 B4 B9 C2 -2.7(7) . .
B10 B4 B9 C2 -40.4(5) . .
B3 B4 B9 C2 99.0(6) . .
C1 B4 B9 B3 -39.3(5) . .
B5 B4 B9 B3 -101.7(6) . .
B10 B4 B9 B3 -139.4(6) . .
C1 B4 B9 B10 100.0(6) . .
B5 B4 B9 B10 37.7(6) . .
B3 B4 B9 B10 139.4(6) . .
C1 B4 B9 B8 -1.5(7) . .
B5 B4 B9 B8 -63.9(7) . .
B10 B4 B9 B8 -101.6(6) . .
B3 B4 B9 B8 37.8(5) . .
C1 B3 B9 C2 -61.1(6) . .
B8 B3 B9 C2 38.1(5) . .
B2 B3 B9 C2 0.1(7) . .
B4 B3 B9 C2 -99.9(6) . .
C1 B3 B9 B4 38.8(5) . .
B8 B3 B9 B4 138.0(6) . .
B2 B3 B9 B4 100.0(5) . .
C1 B3 B9 B10 1.7(7) . .
B8 B3 B9 B10 100.9(6) . .
B2 B3 B9 B10 62.9(7) . .
B4 B3 B9 B10 -37.1(5) . .
C1 B3 B9 B8 -99.2(6) . .
B2 B3 B9 B8 -38.0(5) . .
B4 B3 B9 B8 -138.0(6) . .
B2 B8 B9 C2 -96.4(6) . .
B3 B8 B9 C2 -135.5(5) . .
B7 B8 B9 C2 -34.0(5) . .
C2 B8 B9 B4 97.0(6) . .
B2 B8 B9 B4 0.6(8) . .
B3 B8 B9 B4 -38.5(5) . .
B7 B8 B9 B4 63.0(7) . .
C2 B8 B9 B3 135.5(5) . .
B2 B8 B9 B3 39.1(5) . .
B7 B8 B9 B3 101.5(5) . .
C2 B8 B9 B10 32.7(5) . .
B2 B8 B9 B10 -63.7(7) . .
B3 B8 B9 B10 -102.8(6) . .
B7 B8 B9 B10 -1.3(7) . .
C1 B5 B10 C2 58.6(6) . .
B6 B5 B10 C2 -40.1(5) . .
B4 B5 B10 C2 97.4(6) . .
B1 B5 B10 C2 -3.4(7) . .
C1 B5 B10 B4 -38.8(5) . .
B6 B5 B10 B4 -137.5(6) . .
B1 B5 B10 B4 -100.8(6) . .
C1 B5 B10 B6 98.7(6) . .
B4 B5 B10 B6 137.5(6) . .
B1 B5 B10 B6 36.7(5) . .
C1 B5 B10 B9 -1.6(7) . .
B6 B5 B10 B9 -100.3(6) . .
B4 B5 B10 B9 37.1(5) . .
B1 B5 B10 B9 -63.7(7) . .
C1 B4 B10 C2 -58.9(6) . .
B9 B4 B10 C2 39.0(5) . .
B5 B4 B10 C2 -98.3(6) . .
B3 B4 B10 C2 2.4(7) . .
C1 B4 B10 B5 39.4(5) . .
B9 B4 B10 B5 137.3(6) . .
B3 B4 B10 B5 100.7(6) . .
C1 B4 B10 B6 1.7(7) . .
B9 B4 B10 B6 99.7(6) . .
B5 B4 B10 B6 -37.6(5) . .
B3 B4 B10 B6 63.1(7) . .
C1 B4 B10 B9 -97.9(6) . .
B5 B4 B10 B9 -137.3(6) . .
B3 B4 B10 B9 -36.6(5) . .
B5 B6 B10 C2 132.8(6) . .
B1 B6 B10 C2 96.4(6) . .
B7 B6 B10 C2 32.3(5) . .
C2 B6 B10 B5 -132.8(6) . .
B1 B6 B10 B5 -36.4(5) . .
B7 B6 B10 B5 -100.5(6) . .
C2 B6 B10 B4 -95.1(6) . .
B5 B6 B10 B4 37.7(5) . .
B1 B6 B10 B4 1.3(7) . .
B7 B6 B10 B4 -62.7(6) . .
C2 B6 B10 B9 -33.4(5) . .
B5 B6 B10 B9 99.4(6) . .
B1 B6 B10 B9 63.0(6) . .
B7 B6 B10 B9 -1.1(7) . .
B4 B9 B10 C2 -133.8(6) . .
B3 B9 B10 C2 -96.2(6) . .
B8 B9 B10 C2 -32.1(5) . .
C2 B9 B10 B5 96.1(6) . .
B4 B9 B10 B5 -37.6(5) . .
B3 B9 B10 B5 -0.1(7) . .
B8 B9 B10 B5 64.0(6) . .
C2 B9 B10 B4 133.8(6) . .
B3 B9 B10 B4 37.6(5) . .
B8 B9 B10 B4 101.6(6) . .
C2 B9 B10 B6 33.6(5) . .
B4 B9 B10 B6 -100.2(6) . .
B3 B9 B10 B6 -62.6(6) . .
B8 B9 B10 B6 1.4(7) . .
B9 B4 C1 C3 148.0(5) . .
B5 B4 C1 C3 -109.7(6) . .
B10 B4 C1 C3 -148.8(5) . .
B3 B4 C1 C3 107.9(6) . .
B9 B4 C1 B3 40.1(5) . .
B5 B4 C1 B3 142.4(5) . .
B10 B4 C1 B3 103.3(5) . .
B9 B4 C1 B1 -67.6(6) . .
B5 B4 C1 B1 34.7(5) . .
B10 B4 C1 B1 -4.4(7) . .
B3 B4 C1 B1 -107.7(5) . .
B9 B4 C1 B5 -102.3(5) . .
B10 B4 C1 B5 -39.1(5) . .
B3 B4 C1 B5 -142.4(5) . .
B9 B4 C1 B2 2.0(7) . .
B5 B4 C1 B2 104.3(6) . .
B10 B4 C1 B2 65.3(7) . .
B3 B4 C1 B2 -38.0(5) . .
B9 B3 C1 C3 -150.6(5) . .
B8 B3 C1 C3 146.7(6) . .
B2 B3 C1 C3 107.4(6) . .
B4 B3 C1 C3 -111.4(6) . .
B9 B3 C1 B4 -39.2(5) . .
B8 B3 C1 B4 -101.9(6) . .
B2 B3 C1 B4 -141.2(5) . .
B9 B3 C1 B1 66.0(7) . .
B8 B3 C1 B1 3.3(8) . .
B2 B3 C1 B1 -36.0(6) . .
B4 B3 C1 B1 105.2(6) . .
B9 B3 C1 B5 -2.9(7) . .
B8 B3 C1 B5 -65.6(7) . .
B2 B3 C1 B5 -104.9(6) . .
B4 B3 C1 B5 36.3(5) . .
B9 B3 C1 B2 102.0(6) . .
B8 B3 C1 B2 39.4(6) . .
B4 B3 C1 B2 141.2(5) . .
B6 B1 C1 C3 150.7(5) . .
B5 B1 C1 C3 110.8(6) . .
B7 B1 C1 C3 -146.5(6) . .
B2 B1 C1 C3 -107.5(6) . .
B6 B1 C1 B4 5.2(7) . .
B5 B1 C1 B4 -34.7(5) . .
B7 B1 C1 B4 68.0(7) . .
B2 B1 C1 B4 107.0(6) . .
B6 B1 C1 B3 -65.7(7) . .
B5 B1 C1 B3 -105.6(6) . .
B7 B1 C1 B3 -2.8(8) . .
B2 B1 C1 B3 36.2(6) . .
B6 B1 C1 B5 39.9(5) . .
B7 B1 C1 B5 102.7(6) . .
B2 B1 C1 B5 141.7(5) . .
B6 B1 C1 B2 -101.9(5) . .
B5 B1 C1 B2 -141.7(5) . .
B7 B1 C1 B2 -39.0(5) . .
B10 B5 C1 C3 149.9(5) . .
B6 B5 C1 C3 -146.4(5) . .
B4 B5 C1 C3 109.9(6) . .
B1 B5 C1 C3 -106.4(6) . .
B10 B5 C1 B4 40.0(5) . .
B6 B5 C1 B4 103.7(5) . .
B1 B5 C1 B4 143.7(5) . .
B10 B5 C1 B3 3.0(7) . .
B6 B5 C1 B3 66.7(7) . .
B4 B5 C1 B3 -37.0(5) . .
B1 B5 C1 B3 106.7(6) . .
B10 B5 C1 B1 -103.7(5) . .
B6 B5 C1 B1 -40.1(5) . .
B4 B5 C1 B1 -143.7(5) . .
B10 B5 C1 B2 -66.9(7) . .
B6 B5 C1 B2 -3.2(7) . .
B4 B5 C1 B2 -106.9(6) . .
B1 B5 C1 B2 36.9(5) . .
B7 B2 C1 C3 147.9(5) . .
B8 B2 C1 C3 -148.7(5) . .
B1 B2 C1 C3 108.0(6) . .
B3 B2 C1 C3 -108.8(6) . .
B7 B2 C1 B4 -65.1(7) . .
B8 B2 C1 B4 -1.6(8) . .
B1 B2 C1 B4 -104.9(6) . .
B3 B2 C1 B4 38.3(5) . .
B7 B2 C1 B3 -103.4(6) . .
B8 B2 C1 B3 -39.9(5) . .
B1 B2 C1 B3 -143.2(5) . .
B7 B2 C1 B1 39.9(5) . .
B8 B2 C1 B1 103.3(6) . .
B3 B2 C1 B1 143.2(5) . .
B7 B2 C1 B5 3.4(7) . .
B8 B2 C1 B5 66.8(7) . .
B1 B2 C1 B5 -36.5(5) . .
B3 B2 C1 B5 106.8(6) . .
B2 B8 C2 C4 -148.8(6) . .
B3 B8 C2 C4 147.9(6) . .
B7 B8 C2 C4 -109.4(6) . .
B9 B8 C2 C4 109.3(6) . .
B2 B8 C2 B7 -39.4(5) . .
B3 B8 C2 B7 -102.7(5) . .
B9 B8 C2 B7 -141.2(5) . .
B2 B8 C2 B9 101.8(6) . .
B3 B8 C2 B9 38.6(5) . .
B7 B8 C2 B9 141.2(5) . .
B2 B8 C2 B6 -2.6(8) . .
B3 B8 C2 B6 -65.9(7) . .
B7 B8 C2 B6 36.8(5) . .
B9 B8 C2 B6 -104.4(6) . .
B2 B8 C2 B10 66.5(7) . .
B3 B8 C2 B10 3.2(7) . .
B7 B8 C2 B10 105.9(6) . .
B9 B8 C2 B10 -35.4(5) . .
B2 B7 C2 C4 150.7(6) . .
B1 B7 C2 C4 -146.4(6) . .
B6 B7 C2 C4 -106.5(6) . .
B8 B7 C2 C4 111.2(6) . .
B2 B7 C2 B8 39.5(5) . .
B1 B7 C2 B8 102.4(6) . .
B6 B7 C2 B8 142.3(5) . .
B2 B7 C2 B9 1.5(7) . .
B1 B7 C2 B9 64.5(7) . .
B6 B7 C2 B9 104.3(6) . .
B8 B7 C2 B9 -38.0(5) . .
B2 B7 C2 B6 -102.8(5) . .
B1 B7 C2 B6 -39.9(5) . .
B8 B7 C2 B6 -142.3(5) . .
B2 B7 C2 B10 -67.7(7) . .
B1 B7 C2 B10 -4.7(7) . .
B6 B7 C2 B10 35.1(5) . .
B8 B7 C2 B10 -107.2(6) . .
B4 B9 C2 C4 145.7(6) . .
B3 B9 C2 C4 -150.2(6) . .
B10 B9 C2 C4 105.0(7) . .
B8 B9 C2 C4 -111.3(6) . .
B4 B9 C2 B8 -103.0(6) . .
B3 B9 C2 B8 -38.9(5) . .
B10 B9 C2 B8 -143.7(5) . .
B4 B9 C2 B7 -65.1(7) . .
B3 B9 C2 B7 -1.0(7) . .
B10 B9 C2 B7 -105.8(6) . .
B8 B9 C2 B7 37.9(5) . .
B4 B9 C2 B6 4.3(8) . .
B3 B9 C2 B6 68.3(7) . .
B10 B9 C2 B6 -36.5(6) . .
B8 B9 C2 B6 107.3(6) . .
B4 B9 C2 B10 40.7(5) . .
B3 B9 C2 B10 104.8(6) . .
B8 B9 C2 B10 143.7(5) . .
B5 B6 C2 C4 -146.4(6) . .
B1 B6 C2 C4 151.2(6) . .
B10 B6 C2 C4 -105.9(6) . .
B7 B6 C2 C4 110.6(6) . .
B5 B6 C2 B8 66.0(7) . .
B1 B6 C2 B8 3.6(7) . .
B10 B6 C2 B8 106.6(6) . .
B7 B6 C2 B8 -36.9(6) . .
B5 B6 C2 B7 103.0(6) . .
B1 B6 C2 B7 40.6(5) . .
B10 B6 C2 B7 143.5(5) . .
B5 B6 C2 B9 -3.9(8) . .
B1 B6 C2 B9 -66.3(7) . .
B10 B6 C2 B9 36.6(6) . .
B7 B6 C2 B9 -106.9(6) . .
B5 B6 C2 B10 -40.6(5) . .
B1 B6 C2 B10 -103.0(6) . .
B7 B6 C2 B10 -143.5(5) . .
B5 B10 C2 C4 148.3(5) . .
B4 B10 C2 C4 -150.0(5) . .
B6 B10 C2 C4 107.7(6) . .
B9 B10 C2 C4 -110.7(6) . .
B5 B10 C2 B8 -65.2(7) . .
B4 B10 C2 B8 -3.6(7) . .
B6 B10 C2 B8 -105.9(6) . .
B9 B10 C2 B8 35.7(6) . .
B5 B10 C2 B7 5.2(7) . .
B4 B10 C2 B7 66.8(7) . .
B6 B10 C2 B7 -35.5(6) . .
B9 B10 C2 B7 106.2(6) . .
B5 B10 C2 B9 -101.0(6) . .
B4 B10 C2 B9 -39.3(5) . .
B6 B10 C2 B9 -141.6(6) . .
B5 B10 C2 B6 40.7(5) . .
B4 B10 C2 B6 102.3(6) . .
B9 B10 C2 B6 141.6(6) . .
Rh1 O1 C3 O2 -4.5(9) . .
Rh1 O1 C3 C1 172.0(3) . .
B4 C1 C3 O2 -138.7(6) . .
B3 C1 C3 O2 -65.0(8) . .
B1 C1 C3 O2 77.9(8) . .
B5 C1 C3 O2 148.9(6) . .
B2 C1 C3 O2 6.7(9) . .
B4 C1 C3 O1 44.3(7) . .
B3 C1 C3 O1 118.0(6) . .
B1 C1 C3 O1 -99.0(6) . .
B5 C1 C3 O1 -28.0(7) . .
B2 C1 C3 O1 -170.2(5) . .
Rh2 O3 C4 O4 -7.5(12) . .
Rh2 O3 C4 C2 173.3(4) . .
B8 C2 C4 O4 -82.2(9) . .
B7 C2 C4 O4 -156.1(7) . .
B9 C2 C4 O4 -8.2(10) . .
B6 C2 C4 O4 132.0(8) . .
B10 C2 C4 O4 62.5(9) . .
B8 C2 C4 O3 97.1(7) . .
B7 C2 C4 O3 23.2(9) . .
B9 C2 C4 O3 171.1(6) . .
B6 C2 C4 O3 -48.7(8) . .
B10 C2 C4 O3 -118.2(7) . .
C5 C5 C6 C7 3.5(12) 2_556 .
C5 C5 C6 N1 -179.3(8) 2_556 .
C8 N1 C6 C7 -46.1(9) . .
Rh1 N1 C6 C7 133.6(6) . .
C8 N1 C6 C5 136.9(7) . .
Rh1 N1 C6 C5 -43.3(7) . .
C5 C6 C7 C7 -1.7(12) . 2_556
N1 C6 C7 C7 -178.7(8) . 2_556
C6 N1 C8 C9 -174.1(5) . .
Rh1 N1 C8 C9 6.1(8) . .
C13 N2 C9 C10 -1.3(9) . .
Rh1 N2 C9 C10 172.6(6) . .
C13 N2 C9 C8 173.9(6) . .
Rh1 N2 C9 C8 -12.2(7) . .
N1 C8 C9 N2 4.1(9) . .
N1 C8 C9 C10 179.4(7) . .
N2 C9 C10 C11 -1.5(11) . .
C8 C9 C10 C11 -176.5(7) . .
C9 C10 C11 C12 2.7(13) . .
C10 C11 C12 C13 -1.2(13) . .
C9 N2 C13 C12 3.0(9) . .
Rh1 N2 C13 C12 -170.1(5) . .
C11 C12 C13 N2 -1.7(11) . .
C14 C14 C15 C16 1.1(17) 2_556 .
C14 C14 C15 N4 -176.7(11) 2_556 .
C17 N4 C15 C16 -65.2(11) . .
Rh2 N4 C15 C16 125.3(8) . .
C17 N4 C15 C14 112.6(9) . .
Rh2 N4 C15 C14 -56.9(10) . .
C14 C15 C16 C16 0.7(17) . 2_556
N4 C15 C16 C16 178.4(10) . 2_556
C15 N4 C17 C18 -176.2(7) . .
Rh2 N4 C17 C18 -5.8(10) . .
C22 N3 C18 C19 2.9(13) . .
Rh2 N3 C18 C19 -174.1(8) . .
C22 N3 C18 C17 -177.0(7) . .
Rh2 N3 C18 C17 6.0(9) . .
N4 C17 C18 N3 -0.2(11) . .
N4 C17 C18 C19 179.9(9) . .
N3 C18 C19 C20 -1.3(15) . .
C17 C18 C19 C20 178.6(9) . .
C18 C19 C20 C21 -1.7(15) . .
C19 C20 C21 C22 2.9(15) . .
C18 N3 C22 C21 -1.6(12) . .
Rh2 N3 C22 C21 174.9(6) . .
C20 C21 C22 N3 -1.3(14) . .
C27 C23 C24 C25 -0.6(7) . .
C28 C23 C24 C25 179.7(6) . .
Rh1 C23 C24 C25 62.3(4) . .
C27 C23 C24 C29 172.0(6) . .
C28 C23 C24 C29 -7.7(10) . .
Rh1 C23 C24 C29 -125.1(6) . .
C27 C23 C24 Rh1 -62.9(4) . .
C28 C23 C24 Rh1 117.4(6) . .
C23 C24 C25 C26 -1.5(7) . .
C29 C24 C25 C26 -174.0(6) . .
Rh1 C24 C25 C26 59.0(4) . .
C23 C24 C25 C30 -179.1(5) . .
C29 C24 C25 C30 8.4(10) . .
Rh1 C24 C25 C30 -118.6(6) . .
C23 C24 C25 Rh1 -60.4(4) . .
C29 C24 C25 Rh1 127.0(6) . .
C24 C25 C26 C27 2.9(6) . .
C30 C25 C26 C27 -179.5(6) . .
Rh1 C25 C26 C27 62.0(4) . .
C24 C25 C26 C31 176.8(6) . .
C30 C25 C26 C31 -5.6(10) . .
Rh1 C25 C26 C31 -124.1(6) . .
C24 C25 C26 Rh1 -59.1(4) . .
C30 C25 C26 Rh1 118.5(6) . .
C24 C23 C27 C26 2.4(7) . .
C28 C23 C27 C26 -177.9(6) . .
Rh1 C23 C27 C26 -60.0(4) . .
C24 C23 C27 C32 -177.1(6) . .
C28 C23 C27 C32 2.6(11) . .
Rh1 C23 C27 C32 120.5(7) . .
C24 C23 C27 Rh1 62.4(4) . .
C28 C23 C27 Rh1 -117.9(7) . .
C25 C26 C27 C23 -3.3(7) . .
C31 C26 C27 C23 -177.1(6) . .
Rh1 C26 C27 C23 59.6(4) . .
C25 C26 C27 C32 176.2(6) . .
C31 C26 C27 C32 2.4(10) . .
Rh1 C26 C27 C32 -120.9(6) . .
C25 C26 C27 Rh1 -62.9(4) . .
C31 C26 C27 Rh1 123.3(6) . .
C37 C33 C34 C35 0.9(13) . .
C38 C33 C34 C35 -179.4(12) . .
Rh2 C33 C34 C35 61.8(8) . .
C37 C33 C34 C39 173.3(13) . .
C38 C33 C34 C39 -7(2) . .
Rh2 C33 C34 C39 -125.7(15) . .
C37 C33 C34 Rh2 -61.0(8) . .
C38 C33 C34 Rh2 118.8(14) . .
C33 C34 C35 C36 0.6(13) . .
C39 C34 C35 C36 -172.6(11) . .
Rh2 C34 C35 C36 62.7(7) . .
C33 C34 C35 C40 172.0(12) . .
C39 C34 C35 C40 -1(2) . .
Rh2 C34 C35 C40 -126.0(13) . .
C33 C34 C35 Rh2 -62.1(9) . .
C39 C34 C35 Rh2 124.7(12) . .
C34 C35 C36 C37 -1.9(12) . .
C40 C35 C36 C37 -173.8(11) . .
Rh2 C35 C36 C37 58.8(8) . .
C34 C35 C36 C41 -179.4(10) . .
C40 C35 C36 C41 8.7(17) . .
Rh2 C35 C36 C41 -118.7(10) . .
C34 C35 C36 Rh2 -60.7(8) . .
C40 C35 C36 Rh2 127.5(11) . .
C35 C36 C37 C33 2.5(12) . .
C41 C36 C37 C33 179.9(10) . .
Rh2 C36 C37 C33 61.6(7) . .
C35 C36 C37 C42 177.9(10) . .
C41 C36 C37 C42 -4.6(17) . .
Rh2 C36 C37 C42 -122.9(10) . .
C35 C36 C37 Rh2 -59.2(8) . .
C41 C36 C37 Rh2 118.3(11) . .
C34 C33 C37 C36 -2.0(12) . .
C38 C33 C37 C36 178.2(12) . .
Rh2 C33 C37 C36 -62.5(7) . .
C34 C33 C37 C42 -177.4(11) . .
C38 C33 C37 C42 2.9(19) . .
Rh2 C33 C37 C42 122.1(11) . .
C34 C33 C37 Rh2 60.5(8) . .
C38 C33 C37 Rh2 -119.2(13) . .
O7 S1 C43 F2 163.6(18) . .
O5 S1 C43 F2 -44(2) . .
O6 S1 C43 F2 60.2(19) . .
O7 S1 C43 F1 25(2) . .
O5 S1 C43 F1 177.8(16) . .
O6 S1 C43 F1 -78.5(18) . .
O7 S1 C43 F3 -85.3(17) . .
O5 S1 C43 F3 67.5(17) . .
O6 S1 C43 F3 171.2(17) . .
F5 F5 C44 F4 80(7) 2_656 .
F5 F5 C44 F6 -158(7) 2_656 .
F5 F5 C44 S2 -43(8) 2_656 .
O8 S2 C44 F4 48.8(18) . .
O10 S2 C44 F4 -72.9(17) . .
O9 S2 C44 F4 170.5(17) . .
O8 S2 C44 F6 -78.6(19) . .
O10 S2 C44 F6 159.7(17) . .
O9 S2 C44 F6 43.1(19) . .
O8 S2 C44 F5 168.2(18) . .
O10 S2 C44 F5 46.5(18) . .
O9 S2 C44 F5 -70.1(18) . .
O13 S3 C45 F9 65(3) . .
O12 S3 C45 F9 -60(2) . .
O11 S3 C45 F9 180(2) . .
O13 S3 C45 F7 -173(3) . .
O12 S3 C45 F7 62(2) . .
O11 S3 C45 F7 -58(2) . .
O13 S3 C45 F8 -53(3) . .
O12 S3 C45 F8 -178(2) . .
O11 S3 C45 F8 62(2) . .

loop_
_platon_squeeze_void_nr
_platon_squeeze_void_average_x
_platon_squeeze_void_average_y
_platon_squeeze_void_average_z
_platon_squeeze_void_volume
_platon_squeeze_void_count_electrons
1 0.250 0.250 0.000 95.6 -5.3
2 0.750 0.750 0.000 95.6 -5.3
3 1.000 0.446 0.250 212.5 54.0
4 0.500 0.946 0.250 212.5 54.0
5 0.000 0.125 0.250 130.5 -9.4
6 0.500 0.625 0.250 130.5 -9.4
7 0.750 0.250 0.500 95.6 -6.0
8 0.250 0.750 0.500 95.6 -6.0
9 0.500 0.054 0.750 212.5 54.2
10 1.000 0.553 0.750 212.5 54.2
11 0.500 0.374 0.750 130.6 -9.2
12 0.000 0.875 0.750 130.6 -9.2
